data_7242774
loop_
_publ_author_name
'Karnoukhova, Valentina A.'
'Baranov, Vladimir V.'
'Vologzhanina, Anna V.'
'Kravchenko, Angelina N.'
'Fedyanin, Ivan V.'

_publ_section_title
;
 Self-organization of 1,6-dialkyl-3a,6a-diphenylglycolurils in the
 crystalline state
;
_journal_issue 24
_journal_name_full CrystEngComm
_journal_page_first 4312
_journal_page_last 4319
_journal_paper_doi 10.1039/D1CE00434D
_journal_volume 23
_journal_year 2021
_chemical_formula_moiety 'C18 H18 N4 O2, C H4 O'
_chemical_formula_sum 'C19 H22 N4 O3'
_chemical_formula_weight 354.40
_space_group_crystal_system triclinic
_space_group_IT_number 2
_space_group_name_Hall '-P 1'
_space_group_name_H-M_alt 'P -1'
_atom_sites_solution_hydrogens mixed
_atom_sites_solution_primary dual
_audit_creation_method SHELXL-2016/6
_audit_update_record
;
2021-03-24 deposited with the CCDC.	2021-05-07 downloaded from the CCDC.
;
_cell_angle_alpha 71.045(2)
_cell_angle_beta 72.014(2)
_cell_angle_gamma 82.789(2)
_cell_formula_units_Z 2
_cell_length_a 9.4667(10)
_cell_length_b 9.5371(10)
_cell_length_c 10.9139(11)
_cell_measurement_reflns_used 262
_cell_measurement_temperature 120(2)
_cell_measurement_theta_max 25
_cell_measurement_theta_min 3
_cell_volume 886.04(16)
_computing_cell_refinement 'Bruker SAINT'
_computing_data_collection 'Bruker APEX2'
_computing_data_reduction 'Bruker SAINT'
_computing_molecular_graphics 'SHELXTL (Sheldrick, 2008)'
_computing_publication_material 'SHELXTL (Sheldrick, 2008)'
_computing_structure_refinement 'SHELXL (Sheldrick, 2015b)'
_computing_structure_solution 'SHELXT (Sheldrick, 2015a)'
_diffrn_ambient_temperature 120(2)
_diffrn_detector_type 'Bruker APEX II CCD area detector'
_diffrn_measured_fraction_theta_full 1.000
_diffrn_measured_fraction_theta_max 1.000
_diffrn_measurement_device_type 'Bruker SMART APEX II diffractometer'
_diffrn_measurement_method 'omega scans'
_diffrn_radiation_type MoK\a
_diffrn_radiation_wavelength 0.71073
_diffrn_reflns_av_R_equivalents 0.0298
_diffrn_reflns_av_unetI/netI 0.0308
_diffrn_reflns_Laue_measured_fraction_full 1.000
_diffrn_reflns_Laue_measured_fraction_max 1.000
_diffrn_reflns_limit_h_max 13
_diffrn_reflns_limit_h_min -13
_diffrn_reflns_limit_k_max 13
_diffrn_reflns_limit_k_min -13
_diffrn_reflns_limit_l_max 15
_diffrn_reflns_limit_l_min -15
_diffrn_reflns_number 19210
_diffrn_reflns_point_group_measured_fraction_full 1.000
_diffrn_reflns_point_group_measured_fraction_max 1.000
_diffrn_reflns_theta_full 25.242
_diffrn_reflns_theta_max 30.000
_diffrn_reflns_theta_min 2.059
_exptl_absorpt_coefficient_mu 0.092
_exptl_absorpt_correction_T_max 0.7461
_exptl_absorpt_correction_T_min 0.6892
_exptl_absorpt_correction_type multi-scan
_exptl_absorpt_process_details SADABS
_exptl_crystal_colour colorless
_exptl_crystal_density_diffrn 1.328
_exptl_crystal_description prism
_exptl_crystal_F_000 376
_exptl_crystal_size_max 0.300
_exptl_crystal_size_mid 0.100
_exptl_crystal_size_min 0.100
_refine_diff_density_max 0.375
_refine_diff_density_min -0.224
_refine_diff_density_rms 0.046
_refine_ls_extinction_method none
_refine_ls_goodness_of_fit_ref 1.025
_refine_ls_hydrogen_treatment mixed
_refine_ls_matrix_type full
_refine_ls_number_parameters 250
_refine_ls_number_reflns 5177
_refine_ls_number_restraints 0
_refine_ls_restrained_S_all 1.025
_refine_ls_R_factor_all 0.0588
_refine_ls_R_factor_gt 0.0414
_refine_ls_shift/su_max 0.000
_refine_ls_shift/su_mean 0.000
_refine_ls_structure_factor_coef Fsqd
_refine_ls_weighting_details 'w=1/[\s^2^(Fo^2^)+(0.0490P)^2^+0.2802P] where P=(Fo^2^+2Fc^2^)/3'
_refine_ls_weighting_scheme calc
_refine_ls_wR_factor_gt 0.0963
_refine_ls_wR_factor_ref 0.1085
_reflns_Friedel_coverage 0.000
_reflns_number_gt 4058
_reflns_number_total 5177
_reflns_threshold_expression I>2\s(I)
_cod_data_source_file d1ce00434d4.cif
_cod_data_source_block 1a-MeOH
_cod_depositor_comments 'Adding full bibliography for 7242772--7242787.cif.'
_cod_database_code 7242774
_shelx_shelxl_version_number 2016/6
_shelx_space_group_comment
;
The symmetry employed for this shelxl refinement is uniquely defined
by the following loop, which should always be used as a source of
symmetry information in preference to the above space-group names.
They are only intended as comments.
;
_shelx_estimated_absorpt_t_min 0.973
_shelx_estimated_absorpt_t_max 0.991

loop_
_space_group_symop_operation_xyz
'x, y, z'
'-x, -y, -z'

loop_
_atom_site_label
_atom_site_type_symbol
_atom_site_fract_x
_atom_site_fract_y
_atom_site_fract_z
_atom_site_U_iso_or_equiv
_atom_site_adp_type
_atom_site_occupancy
_atom_site_site_symmetry_order
_atom_site_calc_flag
_atom_site_refinement_flags_posn
_atom_site_refinement_flags_adp
_atom_site_refinement_flags_occupancy
_atom_site_disorder_assembly
_atom_site_disorder_group
O1 O 0.90448(10) -0.11789(10) 0.83285(9) 0.02211(19) Uani 1 1 d . . . . .
O2 O 0.97437(9) 0.42100(9) 0.38741(9) 0.02082(19) Uani 1 1 d . . . . .
N1 N 0.80273(11) 0.11835(11) 0.82114(10) 0.0173(2) Uani 1 1 d . . . . .
H1N H 0.8471(19) 0.1349(19) 0.8768(18) 0.035(4) Uiso 1 1 d . . . . .
N2 N 0.79931(11) 0.01848(11) 0.66465(10) 0.0169(2) Uani 1 1 d . . . . .
N3 N 0.78578(11) 0.25423(11) 0.49344(10) 0.01647(19) Uani 1 1 d . . . . .
N4 N 0.88810(11) 0.32645(11) 0.62064(10) 0.01674(19) Uani 1 1 d . . . . .
H4N H 0.9237(18) 0.3979(18) 0.6338(16) 0.028(4) Uiso 1 1 d . . . . .
C1 C 0.76080(12) 0.24227(12) 0.71927(11) 0.0147(2) Uani 1 1 d . . . . .
C2 C 0.84259(12) -0.00389(13) 0.77779(12) 0.0166(2) Uani 1 1 d . . . . .
C3 C 0.71909(12) 0.16028(12) 0.62884(11) 0.0143(2) Uani 1 1 d . . . . .
C4 C 0.89094(12) 0.34199(12) 0.49119(12) 0.0160(2) Uani 1 1 d . . . . .
C5 C 0.63732(12) 0.33798(12) 0.78182(11) 0.0158(2) Uani 1 1 d . . . . .
C6 C 0.52127(13) 0.27127(13) 0.89448(12) 0.0194(2) Uani 1 1 d . . . . .
H6A H 0.524095 0.166940 0.935520 0.023 Uiso 1 1 calc R U . . .
C7 C 0.40196(14) 0.35601(15) 0.94694(13) 0.0239(3) Uani 1 1 d . . . . .
H7A H 0.322759 0.309360 1.022380 0.029 Uiso 1 1 calc R U . . .
C8 C 0.39838(14) 0.50890(15) 0.88916(14) 0.0261(3) Uani 1 1 d . . . . .
H8A H 0.316914 0.567128 0.924868 0.031 Uiso 1 1 calc R U . . .
C9 C 0.51434(14) 0.57604(14) 0.77912(14) 0.0240(3) Uani 1 1 d . . . . .
H9A H 0.512689 0.680756 0.740268 0.029 Uiso 1 1 calc R U . . .
C10 C 0.63321(13) 0.49146(13) 0.72498(12) 0.0198(2) Uani 1 1 d . . . . .
H10A H 0.711747 0.538538 0.649065 0.024 Uiso 1 1 calc R U . . .
C11 C 0.55358(12) 0.14145(13) 0.65772(11) 0.0158(2) Uani 1 1 d . . . . .
C12 C 0.48499(13) 0.01362(13) 0.75251(12) 0.0198(2) Uani 1 1 d . . . . .
H12A H 0.543342 -0.065308 0.793651 0.024 Uiso 1 1 calc R U . . .
C13 C 0.33145(14) 0.00051(15) 0.78753(14) 0.0253(3) Uani 1 1 d . . . . .
H13A H 0.285744 -0.087222 0.851959 0.030 Uiso 1 1 calc R U . . .
C14 C 0.24584(14) 0.11512(17) 0.72849(14) 0.0285(3) Uani 1 1 d . . . . .
H14A H 0.141230 0.106378 0.752519 0.034 Uiso 1 1 calc R U . . .
C15 C 0.31273(14) 0.24286(16) 0.63417(14) 0.0268(3) Uani 1 1 d . . . . .
H15A H 0.253739 0.321743 0.593875 0.032 Uiso 1 1 calc R U . . .
C16 C 0.46619(13) 0.25604(14) 0.59822(12) 0.0202(2) Uani 1 1 d . . . . .
H16A H 0.511465 0.343487 0.532869 0.024 Uiso 1 1 calc R U . . .
C17 C 0.81251(14) -0.09598(13) 0.60002(13) 0.0208(2) Uani 1 1 d . . . . .
H17A H 0.836918 -0.191594 0.659384 0.031 Uiso 1 1 calc R U . . .
H17B H 0.891397 -0.071028 0.514129 0.031 Uiso 1 1 calc R U . . .
H17C H 0.718121 -0.102428 0.583009 0.031 Uiso 1 1 calc R U . . .
C18 C 0.78002(14) 0.22950(14) 0.37023(12) 0.0206(2) Uani 1 1 d . . . . .
H18A H 0.775266 0.325216 0.301830 0.031 Uiso 1 1 calc R U . . .
H18B H 0.691670 0.173327 0.389721 0.031 Uiso 1 1 calc R U . . .
H18C H 0.869260 0.173305 0.336244 0.031 Uiso 1 1 calc R U . . .
O1S O 0.94211(11) 0.20618(11) 0.98020(10) 0.0293(2) Uani 1 1 d . . . . .
H1S H 0.991(2) 0.162(2) 1.038(2) 0.048(5) Uiso 1 1 d . . . . .
C1S C 0.99509(17) 0.35204(15) 0.91756(16) 0.0321(3) Uani 1 1 d . . . . .
H1SA H 1.007809 0.391465 0.985863 0.048 Uiso 1 1 calc R U . . .
H1SB H 0.923396 0.415108 0.873911 0.048 Uiso 1 1 calc R U . . .
H1SC H 1.090783 0.350641 0.849504 0.048 Uiso 1 1 calc R U . . .

loop_
_atom_site_aniso_label
_atom_site_aniso_U_11
_atom_site_aniso_U_22
_atom_site_aniso_U_33
_atom_site_aniso_U_23
_atom_site_aniso_U_13
_atom_site_aniso_U_12
O1 0.0223(4) 0.0206(4) 0.0230(4) -0.0037(3) -0.0100(4) 0.0020(3)
O2 0.0216(4) 0.0201(4) 0.0174(4) -0.0043(3) 0.0004(3) -0.0078(3)
N1 0.0200(5) 0.0173(5) 0.0160(5) -0.0042(4) -0.0080(4) -0.0011(4)
N2 0.0186(5) 0.0154(4) 0.0188(5) -0.0059(4) -0.0075(4) -0.0002(3)
N3 0.0169(4) 0.0191(4) 0.0130(4) -0.0034(4) -0.0030(4) -0.0063(4)
N4 0.0160(4) 0.0181(4) 0.0163(5) -0.0057(4) -0.0020(4) -0.0069(3)
C1 0.0144(5) 0.0157(5) 0.0134(5) -0.0027(4) -0.0034(4) -0.0042(4)
C2 0.0136(5) 0.0178(5) 0.0172(5) -0.0035(4) -0.0035(4) -0.0037(4)
C3 0.0145(5) 0.0142(5) 0.0139(5) -0.0033(4) -0.0037(4) -0.0026(4)
C4 0.0148(5) 0.0150(5) 0.0172(5) -0.0048(4) -0.0029(4) -0.0014(4)
C5 0.0163(5) 0.0183(5) 0.0148(5) -0.0060(4) -0.0055(4) -0.0019(4)
C6 0.0210(6) 0.0209(5) 0.0162(6) -0.0049(4) -0.0042(4) -0.0049(4)
C7 0.0189(6) 0.0330(7) 0.0198(6) -0.0104(5) -0.0020(5) -0.0033(5)
C8 0.0201(6) 0.0335(7) 0.0279(7) -0.0156(6) -0.0068(5) 0.0043(5)
C9 0.0260(6) 0.0203(6) 0.0274(7) -0.0086(5) -0.0099(5) 0.0030(5)
C10 0.0201(5) 0.0194(5) 0.0192(6) -0.0042(4) -0.0058(5) -0.0021(4)
C11 0.0142(5) 0.0199(5) 0.0145(5) -0.0063(4) -0.0033(4) -0.0039(4)
C12 0.0196(6) 0.0211(5) 0.0183(6) -0.0068(4) -0.0023(4) -0.0053(4)
C13 0.0216(6) 0.0307(7) 0.0234(6) -0.0119(5) 0.0020(5) -0.0116(5)
C14 0.0141(5) 0.0462(8) 0.0288(7) -0.0188(6) -0.0014(5) -0.0057(5)
C15 0.0177(6) 0.0393(7) 0.0247(7) -0.0122(6) -0.0071(5) 0.0040(5)
C16 0.0180(5) 0.0240(6) 0.0184(6) -0.0060(5) -0.0052(4) -0.0006(4)
C17 0.0220(6) 0.0184(5) 0.0241(6) -0.0095(5) -0.0060(5) -0.0009(4)
C18 0.0212(6) 0.0268(6) 0.0151(5) -0.0072(5) -0.0050(4) -0.0041(5)
O1S 0.0334(5) 0.0306(5) 0.0243(5) 0.0027(4) -0.0157(4) -0.0140(4)
C1S 0.0357(8) 0.0243(6) 0.0356(8) -0.0071(6) -0.0101(6) -0.0039(5)

loop_
_atom_type_symbol
_atom_type_description
_atom_type_scat_dispersion_real
_atom_type_scat_dispersion_imag
_atom_type_scat_source
C C 0.0033 0.0016 'International Tables Vol C Tables 4.2.6.8 and 6.1.1.4'
H H 0.0000 0.0000 'International Tables Vol C Tables 4.2.6.8 and 6.1.1.4'
N N 0.0061 0.0033 'International Tables Vol C Tables 4.2.6.8 and 6.1.1.4'
O O 0.0106 0.0060 'International Tables Vol C Tables 4.2.6.8 and 6.1.1.4'

loop_
_geom_angle_atom_site_label_1
_geom_angle_atom_site_label_2
_geom_angle_atom_site_label_3
_geom_angle
_geom_angle_site_symmetry_1
_geom_angle_site_symmetry_3
_geom_angle_publ_flag
C2 N1 C1 111.39(10) . . ?
C2 N1 H1N 119.9(11) . . ?
C1 N1 H1N 119.7(11) . . ?
C2 N2 C17 122.90(10) . . ?
C2 N2 C3 112.46(9) . . ?
C17 N2 C3 124.04(10) . . ?
C4 N3 C3 111.49(9) . . ?
C4 N3 C18 121.13(10) . . ?
C3 N3 C18 124.77(9) . . ?
C4 N4 C1 111.87(9) . . ?
C4 N4 H4N 117.0(11) . . ?
C1 N4 H4N 122.3(11) . . ?
N1 C1 N4 112.86(9) . . ?
N1 C1 C5 111.77(9) . . ?
N4 C1 C5 113.59(9) . . ?
N1 C1 C3 101.72(8) . . ?
N4 C1 C3 100.32(8) . . ?
C5 C1 C3 115.56(9) . . ?
O1 C2 N2 125.02(11) . . ?
O1 C2 N1 126.09(11) . . ?
N2 C2 N1 108.87(10) . . ?
N3 C3 N2 113.36(9) . . ?
N3 C3 C11 112.78(9) . . ?
N2 C3 C11 112.49(9) . . ?
N3 C3 C1 101.92(8) . . ?
N2 C3 C1 100.32(8) . . ?
C11 C3 C1 114.95(9) . . ?
O2 C4 N4 126.37(10) . . ?
O2 C4 N3 124.46(11) . . ?
N4 C4 N3 109.17(10) . . ?
C10 C5 C6 118.90(11) . . ?
C10 C5 C1 121.16(10) . . ?
C6 C5 C1 119.86(10) . . ?
C7 C6 C5 120.67(11) . . ?
C7 C6 H6A 119.7 . . ?
C5 C6 H6A 119.7 . . ?
C6 C7 C8 120.03(12) . . ?
C6 C7 H7A 120.0 . . ?
C8 C7 H7A 120.0 . . ?
C9 C8 C7 119.61(12) . . ?
C9 C8 H8A 120.2 . . ?
C7 C8 H8A 120.2 . . ?
C8 C9 C10 120.61(12) . . ?
C8 C9 H9A 119.7 . . ?
C10 C9 H9A 119.7 . . ?
C9 C10 C5 120.17(11) . . ?
C9 C10 H10A 119.9 . . ?
C5 C10 H10A 119.9 . . ?
C12 C11 C16 118.89(11) . . ?
C12 C11 C3 120.23(10) . . ?
C16 C11 C3 120.68(10) . . ?
C11 C12 C13 120.60(12) . . ?
C11 C12 H12A 119.7 . . ?
C13 C12 H12A 119.7 . . ?
C14 C13 C12 120.00(12) . . ?
C14 C13 H13A 120.0 . . ?
C12 C13 H13A 120.0 . . ?
C13 C14 C15 119.93(12) . . ?
C13 C14 H14A 120.0 . . ?
C15 C14 H14A 120.0 . . ?
C14 C15 C16 120.26(12) . . ?
C14 C15 H15A 119.9 . . ?
C16 C15 H15A 119.9 . . ?
C15 C16 C11 120.30(12) . . ?
C15 C16 H16A 119.8 . . ?
C11 C16 H16A 119.8 . . ?
N2 C17 H17A 109.5 . . ?
N2 C17 H17B 109.5 . . ?
H17A C17 H17B 109.5 . . ?
N2 C17 H17C 109.5 . . ?
H17A C17 H17C 109.5 . . ?
H17B C17 H17C 109.5 . . ?
N3 C18 H18A 109.5 . . ?
N3 C18 H18B 109.5 . . ?
H18A C18 H18B 109.5 . . ?
N3 C18 H18C 109.5 . . ?
H18A C18 H18C 109.5 . . ?
H18B C18 H18C 109.5 . . ?
C1S O1S H1S 106.7(13) . . ?
O1S C1S H1SA 109.5 . . ?
O1S C1S H1SB 109.5 . . ?
H1SA C1S H1SB 109.5 . . ?
O1S C1S H1SC 109.5 . . ?
H1SA C1S H1SC 109.5 . . ?
H1SB C1S H1SC 109.5 . . ?

loop_
_geom_bond_atom_site_label_1
_geom_bond_atom_site_label_2
_geom_bond_distance
_geom_bond_site_symmetry_2
_geom_bond_publ_flag
O1 C2 1.2327(14) . ?
O2 C4 1.2317(14) . ?
N1 C2 1.3648(15) . ?
N1 C1 1.4462(15) . ?
N1 H1N 0.898(18) . ?
N2 C2 1.3630(15) . ?
N2 C17 1.4547(15) . ?
N2 C3 1.4630(14) . ?
N3 C4 1.3685(14) . ?
N3 C3 1.4460(14) . ?
N3 C18 1.4564(15) . ?
N4 C4 1.3639(15) . ?
N4 C1 1.4615(14) . ?
N4 H4N 0.866(17) . ?
C1 C5 1.5198(16) . ?
C1 C3 1.6004(15) . ?
C3 C11 1.5216(15) . ?
C5 C10 1.3927(16) . ?
C5 C6 1.3988(16) . ?
C6 C7 1.3888(18) . ?
C6 H6A 0.9500 . ?
C7 C8 1.3887(19) . ?
C7 H7A 0.9500 . ?
C8 C9 1.3857(19) . ?
C8 H8A 0.9500 . ?
C9 C10 1.3919(17) . ?
C9 H9A 0.9500 . ?
C10 H10A 0.9500 . ?
C11 C12 1.3938(16) . ?
C11 C16 1.3944(16) . ?
C12 C13 1.3950(17) . ?
C12 H12A 0.9500 . ?
C13 C14 1.382(2) . ?
C13 H13A 0.9500 . ?
C14 C15 1.386(2) . ?
C14 H14A 0.9500 . ?
C15 C16 1.3935(17) . ?
C15 H15A 0.9500 . ?
C16 H16A 0.9500 . ?
C17 H17A 0.9800 . ?
C17 H17B 0.9800 . ?
C17 H17C 0.9800 . ?
C18 H18A 0.9800 . ?
C18 H18B 0.9800 . ?
C18 H18C 0.9800 . ?
O1S C1S 1.4141(16) . ?
O1S H1S 0.87(2) . ?
C1S H1SA 0.9800 . ?
C1S H1SB 0.9800 . ?
C1S H1SC 0.9800 . ?

loop_
_geom_hbond_atom_site_label_D
_geom_hbond_atom_site_label_H
_geom_hbond_atom_site_label_A
_geom_hbond_distance_DH
_geom_hbond_distance_HA
_geom_hbond_distance_DA
_geom_hbond_angle_DHA
_geom_hbond_site_symmetry_A
N1 H1N O1S 0.898(18) 1.955(18) 2.8448(14) 170.3(16) .
N4 H4N O2 0.866(17) 1.997(17) 2.8432(13) 165.3(15) 2_766
O1S H1S O1 0.87(2) 1.87(2) 2.7181(13) 164.3(19) 2_757

loop_
_geom_torsion_atom_site_label_1
_geom_torsion_atom_site_label_2
_geom_torsion_atom_site_label_3
_geom_torsion_atom_site_label_4
_geom_torsion
_geom_torsion_site_symmetry_1
_geom_torsion_site_symmetry_2
_geom_torsion_site_symmetry_3
_geom_torsion_site_symmetry_4
_geom_torsion_publ_flag
C2 N1 C1 N4 -84.80(11) . . . . ?
C2 N1 C1 C5 145.70(9) . . . . ?
C2 N1 C1 C3 21.83(11) . . . . ?
C4 N4 C1 N1 126.97(10) . . . . ?
C4 N4 C1 C5 -104.47(11) . . . . ?
C4 N4 C1 C3 19.45(11) . . . . ?
C17 N2 C2 O1 4.39(18) . . . . ?
C3 N2 C2 O1 175.80(10) . . . . ?
C17 N2 C2 N1 -174.06(10) . . . . ?
C3 N2 C2 N1 -2.65(13) . . . . ?
C1 N1 C2 O1 168.19(11) . . . . ?
C1 N1 C2 N2 -13.38(13) . . . . ?
C4 N3 C3 N2 -88.40(11) . . . . ?
C18 N3 C3 N2 73.38(13) . . . . ?
C4 N3 C3 C11 142.30(10) . . . . ?
C18 N3 C3 C11 -55.92(14) . . . . ?
C4 N3 C3 C1 18.50(11) . . . . ?
C18 N3 C3 C1 -179.72(10) . . . . ?
C2 N2 C3 N3 123.13(10) . . . . ?
C17 N2 C3 N3 -65.57(13) . . . . ?
C2 N2 C3 C11 -107.42(11) . . . . ?
C17 N2 C3 C11 63.87(14) . . . . ?
C2 N2 C3 C1 15.23(11) . . . . ?
C17 N2 C3 C1 -173.48(10) . . . . ?
N1 C1 C3 N3 -137.88(9) . . . . ?
N4 C1 C3 N3 -21.70(10) . . . . ?
C5 C1 C3 N3 100.85(10) . . . . ?
N1 C1 C3 N2 -21.11(10) . . . . ?
N4 C1 C3 N2 95.07(9) . . . . ?
C5 C1 C3 N2 -142.38(9) . . . . ?
N1 C1 C3 C11 99.79(10) . . . . ?
N4 C1 C3 C11 -144.03(9) . . . . ?
C5 C1 C3 C11 -21.48(13) . . . . ?
C1 N4 C4 O2 171.16(11) . . . . ?
C1 N4 C4 N3 -9.23(13) . . . . ?
C3 N3 C4 O2 172.42(10) . . . . ?
C18 N3 C4 O2 9.88(18) . . . . ?
C3 N3 C4 N4 -7.20(13) . . . . ?
C18 N3 C4 N4 -169.74(10) . . . . ?
N1 C1 C5 C10 143.85(11) . . . . ?
N4 C1 C5 C10 14.73(15) . . . . ?
C3 C1 C5 C10 -100.46(12) . . . . ?
N1 C1 C5 C6 -39.38(14) . . . . ?
N4 C1 C5 C6 -168.50(10) . . . . ?
C3 C1 C5 C6 76.31(13) . . . . ?
C10 C5 C6 C7 1.59(17) . . . . ?
C1 C5 C6 C7 -175.25(11) . . . . ?
C5 C6 C7 C8 -1.25(19) . . . . ?
C6 C7 C8 C9 0.0(2) . . . . ?
C7 C8 C9 C10 0.9(2) . . . . ?
C8 C9 C10 C5 -0.51(19) . . . . ?
C6 C5 C10 C9 -0.71(17) . . . . ?
C1 C5 C10 C9 176.09(11) . . . . ?
N3 C3 C11 C12 152.46(10) . . . . ?
N2 C3 C11 C12 22.71(15) . . . . ?
C1 C3 C11 C12 -91.27(13) . . . . ?
N3 C3 C11 C16 -32.68(15) . . . . ?
N2 C3 C11 C16 -162.42(10) . . . . ?
C1 C3 C11 C16 83.59(13) . . . . ?
C16 C11 C12 C13 -0.11(18) . . . . ?
C3 C11 C12 C13 174.85(11) . . . . ?
C11 C12 C13 C14 -0.26(19) . . . . ?
C12 C13 C14 C15 0.2(2) . . . . ?
C13 C14 C15 C16 0.2(2) . . . . ?
C14 C15 C16 C11 -0.6(2) . . . . ?
C12 C11 C16 C15 0.54(18) . . . . ?
C3 C11 C16 C15 -174.39(11) . . . . ?
